data_7702967
loop_
_publ_author_name
'Ismail, Media K.'
'Armstrong, Katie A.'
'Hodder, Samantha L.'
'Horswell, Sarah L.'
'Male, Louise'
'Nguyen, Huy V.'
'Wilkinson, Edward A.'
'Hodges, Nikolas J.'
'Tucker, James H. R.'

_publ_section_title
;
 Organometallic nucleoside analogues: effect of the metallocene metal atom
 on cancer cell line toxicity.
;
_journal_issue 4
_journal_name_full 'Dalton transactions (Cambridge, England : 2003)'
_journal_page_first 1181
_journal_page_last 1190
_journal_paper_doi 10.1039/c9dt04174e
_journal_volume 49
_journal_year 2020
_chemical_formula_moiety 'C12 H12 Ru'
_chemical_formula_sum 'C12 H12 Ru'
_chemical_formula_weight 257.29
_space_group_crystal_system monoclinic
_space_group_IT_number 14
_space_group_name_Hall '-P 2ybc'
_space_group_name_H-M_alt 'P 1 21/c 1'
_atom_sites_solution_hydrogens geom
_audit_creation_date 2016-02-03
_audit_creation_method
;
Olex2 1.2
(compiled 2015.09.30 svn.r3233 for OlexSys, GUI svn.r5103)
;
_audit_update_record
;
2019-09-13 deposited with the CCDC.	2019-12-10 downloaded from the CCDC.
;
_cell_angle_alpha 90
_cell_angle_beta 100.876(9)
_cell_angle_gamma 90
_cell_formula_units_Z 4
_cell_length_a 11.9888(12)
_cell_length_b 5.6864(5)
_cell_length_c 14.2237(16)
_cell_measurement_reflns_used 2285
_cell_measurement_temperature 100(2)
_cell_measurement_theta_max 27.5920
_cell_measurement_theta_min 3.0890
_cell_volume 952.26(17)
_computing_cell_refinement 'CrysAlisPro 1.171.38.41 (Rigaku OD, 2015)'
_computing_data_collection 'CrysAlisPro 1.171.38.41 (Rigaku OD, 2015)'
_computing_data_reduction 'CrysAlisPro 1.171.38.41 (Rigaku OD, 2015)'
_computing_molecular_graphics 'Olex2 (Dolomanov et al., 2009)'
_computing_publication_material 'Olex2 (Dolomanov et al., 2009)'
_computing_structure_refinement 'ShelXL (Sheldrick, 2015)'
_computing_structure_solution 'ShelXS (Sheldrick, 2008)'
_diffrn_ambient_temperature 100(2)
_diffrn_detector 'CCD plate'
_diffrn_measured_fraction_theta_full 0.992
_diffrn_measured_fraction_theta_max 0.983
_diffrn_measurement_details
;
List of Runs (angles in degrees, time in seconds):

  # Type    Start    End  Width  t~exp~   \w     \q     \k     \f   Frames
#--------------------------------------------------------------------------
  1  \w    -96.00 -70.00   1.00   25.00    --   -6.00   0.00-180.00   26
  2  \w    -75.00  24.00   1.00   25.00    --   -6.00 -72.00-150.00   99
  3  \w    -53.00  20.00   1.00   25.00    --   -6.00 -72.00  30.00   73
;
_diffrn_measurement_device 'four-circle \k diffractometer'
_diffrn_measurement_device_type 'Rigaku AFC12 (Right)'
_diffrn_measurement_method 'profile data from \w-scans'
_diffrn_measurement_specimen_support 'MiTeGen MicroMesh'
_diffrn_orient_matrix_type 'CrysAlisPro convention (1999,Acta A55,543-557)'
_diffrn_orient_matrix_UB_11 -0.0595034000
_diffrn_orient_matrix_UB_12 0.0190578000
_diffrn_orient_matrix_UB_13 -0.0107524000
_diffrn_orient_matrix_UB_21 -0.0037929000
_diffrn_orient_matrix_UB_22 -0.0293655000
_diffrn_orient_matrix_UB_23 0.0477443000
_diffrn_orient_matrix_UB_31 0.0085702000
_diffrn_orient_matrix_UB_32 0.1197850000
_diffrn_orient_matrix_UB_33 0.0134445000
_diffrn_radiation_monochromator graphite
_diffrn_radiation_probe x-ray
_diffrn_radiation_type MoK\a
_diffrn_radiation_wavelength 0.71073
_diffrn_reflns_av_unetI/netI 0.0354
_diffrn_reflns_Laue_measured_fraction_full 0.992
_diffrn_reflns_Laue_measured_fraction_max 0.983
_diffrn_reflns_limit_h_max 13
_diffrn_reflns_limit_h_min -15
_diffrn_reflns_limit_k_max 7
_diffrn_reflns_limit_k_min -7
_diffrn_reflns_limit_l_max 18
_diffrn_reflns_limit_l_min -18
_diffrn_reflns_number 3039
_diffrn_reflns_point_group_measured_fraction_full 0.992
_diffrn_reflns_point_group_measured_fraction_max 0.983
_diffrn_reflns_theta_full 25.242
_diffrn_reflns_theta_max 27.586
_diffrn_reflns_theta_min 2.917
_diffrn_source 'fine-focus sealed X-ray tube'
_diffrn_source_type 'Enhance (Mo) X-ray Source'
_exptl_absorpt_coefficient_mu 1.590
_exptl_absorpt_correction_T_max 1.00000
_exptl_absorpt_correction_T_min 0.13118
_exptl_absorpt_correction_type multi-scan
_exptl_absorpt_process_details
;
CrysAlisPro 1.171.38.41 (Rigaku Oxford Diffraction, 2015)
Empirical absorption correction using spherical harmonics,
 implemented in SCALE3 ABSPACK scaling algorithm.
;
_exptl_crystal_colour 'light yellow'
_exptl_crystal_colour_modifier light
_exptl_crystal_colour_primary yellow
_exptl_crystal_density_diffrn 1.795
_exptl_crystal_description plate
_exptl_crystal_F_000 512
_exptl_crystal_size_max 0.06
_exptl_crystal_size_mid 0.03
_exptl_crystal_size_min 0.01
_refine_diff_density_max 1.561
_refine_diff_density_min -2.174
_refine_diff_density_rms 0.253
_refine_ls_extinction_method none
_refine_ls_goodness_of_fit_ref 1.056
_refine_ls_hydrogen_treatment constr
_refine_ls_matrix_type full
_refine_ls_number_parameters 119
_refine_ls_number_reflns 3039
_refine_ls_number_restraints 61
_refine_ls_restrained_S_all 1.048
_refine_ls_R_factor_all 0.0860
_refine_ls_R_factor_gt 0.0732
_refine_ls_shift/su_max 0.000
_refine_ls_shift/su_mean 0.000
_refine_ls_structure_factor_coef Fsqd
_refine_ls_weighting_details 'w=1/[\s^2^(Fo^2^)+(0.1599P)^2^+4.8333P] where P=(Fo^2^+2Fc^2^)/3'
_refine_ls_weighting_scheme calc
_refine_ls_wR_factor_gt 0.2051
_refine_ls_wR_factor_ref 0.2153
_reflns_Friedel_coverage 0.000
_reflns_number_gt 2597
_reflns_number_total 3039
_reflns_threshold_expression 'I > 2\s(I)'
_cod_data_source_file c9dt04174e2.cif
_cod_data_source_block 15
_cod_depositor_comments 'Adding full bibliography for 7702963--7702968.cif.'
_cod_original_cell_volume 952.26(16)
_cod_database_code 7702967
_shelxl_version_number 2014/6
_chemical_oxdiff_formula 'C12 H12 Ru'
_shelx_space_group_comment
;
The symmetry employed for this shelxl refinement is uniquely defined
by the following loop, which should always be used as a source of
symmetry information in preference to the above space-group names.
They are only intended as comments.
;
_olex2_refinement_description
;
1. Twinned data refinement
 Scales: 0.542(3) 0.458(3)
2. Fixed Uiso
 At 1.2 times of:
  All C(H) groups, All C(H,H) groups
3. Rigid bond restraints
 All non-hydrogen atoms
 with sigma for 1-2 distances of 0.01 and sigma for 1-3 distances of 0.01
4.a Aromatic/amide H refined with riding coordinates:
 C2(H2), C3(H3), C4(H4), C5(H5), C6(H6), C7(H7), C8(H8), C9(H9), C10(H10),
 C11(H11)
4.b X=CH2 refined with riding coordinates:
 C12(H12A,H12B)
;
_olex2_submission_special_instructions 'No special instructions were received'
_oxdiff_exptl_absorpt_empirical_details
;
Empirical correction (ABSPACK) includes:
- Absorption correction using spherical harmonics
- Frame scaling
;
_oxdiff_exptl_absorpt_empirical_full_max 6.050
_oxdiff_exptl_absorpt_empirical_full_min 0.361
_oxdiff_twin_integration_method simultaneous
_oxdiff_twin_items 2
_twin_special_details
;
Component 2 rotated by 179.9885\% around [1.00 -0.00 -0.00] (reciprocal) or [0.99 0.00 0.16] (direct) 

Mass fractions as calculated by ShelXL from BASF command: 
1 0.542(3) 
2 0.458(3)
;

loop_
_space_group_symop_operation_xyz
'x, y, z'
'-x, y+1/2, -z+1/2'
'-x, -y, -z'
'x, -y-1/2, z-1/2'

loop_
_atom_site_label
_atom_site_type_symbol
_atom_site_fract_x
_atom_site_fract_y
_atom_site_fract_z
_atom_site_U_iso_or_equiv
_atom_site_adp_type
_atom_site_occupancy
_atom_site_site_symmetry_order
_atom_site_calc_flag
_atom_site_refinement_flags_posn
_atom_site_refinement_flags_adp
C1 C 0.2060(10) 0.1204(19) 0.7338(7) 0.0179(19) Uani 1 1 d . U
C2 C 0.2426(9) 0.3388(19) 0.7773(7) 0.0157(18) Uani 1 1 d . U
H2 H 0.1952 0.4643 0.7845 0.019 Uiso 1 1 calc R .
C3 C 0.3616(9) 0.3371(19) 0.8077(7) 0.0183(19) Uani 1 1 d . U
H3 H 0.4057 0.4607 0.8372 0.022 Uiso 1 1 calc R .
C4 C 0.4027(10) 0.1097(19) 0.7851(7) 0.019(2) Uani 1 1 d . U
H4 H 0.4779 0.0593 0.7977 0.023 Uiso 1 1 calc R .
C5 C 0.3066(10) -0.0241(19) 0.7397(7) 0.022(2) Uani 1 1 d . U
H5 H 0.3083 -0.1778 0.7176 0.027 Uiso 1 1 calc R .
C6 C 0.1679(10) -0.0851(19) 0.9684(8) 0.022(2) Uani 1 1 d . U
H6 H 0.0923 -0.1170 0.9424 0.027 Uiso 1 1 calc R .
C7 C 0.2135(10) 0.1302(18) 1.0134(6) 0.0160(19) Uani 1 1 d . U
H7 H 0.1720 0.2633 1.0230 0.019 Uiso 1 1 calc R .
C8 C 0.3333(9) 0.1034(19) 1.0408(7) 0.0187(19) Uani 1 1 d . U
H8 H 0.3836 0.2167 1.0709 0.022 Uiso 1 1 calc R .
C9 C 0.3633(11) -0.127(2) 1.0140(7) 0.024(2) Uani 1 1 d . U
H9 H 0.4362 -0.1894 1.0232 0.029 Uiso 1 1 calc R .
C10 C 0.2638(11) -0.2413(19) 0.9719(7) 0.026(2) Uani 1 1 d . U
H10 H 0.2595 -0.3951 0.9494 0.031 Uiso 1 1 calc R .
C11 C 0.0891(11) 0.0636(19) 0.6945(8) 0.025(2) Uani 1 1 d . U
H11 H 0.0338 0.1659 0.7081 0.030 Uiso 1 1 calc R .
C12 C 0.0541(12) -0.121(2) 0.6406(9) 0.034(3) Uani 1 1 d . U
H12A H 0.1066 -0.2282 0.6253 0.041 Uiso 1 1 calc R .
H12B H -0.0231 -0.1449 0.6181 0.041 Uiso 1 1 calc R .
Ru1 Ru 0.28647(7) 0.06590(10) 0.88516(5) 0.0130(3) Uani 1 1 d . U

loop_
_atom_site_aniso_label
_atom_site_aniso_U_11
_atom_site_aniso_U_22
_atom_site_aniso_U_33
_atom_site_aniso_U_23
_atom_site_aniso_U_13
_atom_site_aniso_U_12
C1 0.025(5) 0.020(4) 0.009(4) 0.000(3) 0.004(4) -0.002(4)
C2 0.018(5) 0.022(4) 0.009(4) 0.001(3) 0.007(4) 0.000(4)
C3 0.022(5) 0.019(4) 0.015(4) 0.000(3) 0.005(4) -0.005(4)
C4 0.017(5) 0.032(5) 0.010(4) 0.006(4) 0.008(4) 0.004(4)
C5 0.037(6) 0.022(4) 0.011(4) 0.003(4) 0.013(4) 0.001(4)
C6 0.022(5) 0.032(6) 0.017(5) 0.000(4) 0.013(4) -0.006(4)
C7 0.026(5) 0.018(4) 0.006(4) 0.003(3) 0.008(4) 0.004(4)
C8 0.017(5) 0.024(4) 0.014(4) 0.004(4) 0.001(4) -0.003(4)
C9 0.034(6) 0.028(5) 0.015(4) 0.011(4) 0.015(4) 0.012(4)
C10 0.053(7) 0.017(4) 0.010(4) 0.001(3) 0.013(4) -0.004(4)
C11 0.028(5) 0.030(6) 0.019(5) 0.000(4) 0.010(4) -0.001(4)
C12 0.033(7) 0.049(7) 0.023(6) -0.007(5) 0.011(5) -0.016(6)
Ru1 0.0180(5) 0.0124(4) 0.0092(4) 0.0010(3) 0.0039(4) -0.0004(3)

loop_
_atom_type_symbol
_atom_type_description
_atom_type_scat_dispersion_real
_atom_type_scat_dispersion_imag
_atom_type_scat_source
C C 0.0033 0.0016 'International Tables Vol C Tables 4.2.6.8 and 6.1.1.4'
H H 0.0000 0.0000 'International Tables Vol C Tables 4.2.6.8 and 6.1.1.4'
Ru Ru -1.2594 0.8363 'International Tables Vol C Tables 4.2.6.8 and 6.1.1.4'

loop_
_geom_angle_atom_site_label_1
_geom_angle_atom_site_label_2
_geom_angle_atom_site_label_3
_geom_angle
C2 C1 C5 106.6(10)
C2 C1 C11 124.2(10)
C2 C1 Ru1 69.9(6)
C5 C1 Ru1 70.1(6)
C11 C1 C5 129.2(10)
C11 C1 Ru1 124.1(8)
C1 C2 H2 125.1
C1 C2 Ru1 72.3(6)
C3 C2 C1 109.9(10)
C3 C2 H2 125.1
C3 C2 Ru1 71.5(6)
Ru1 C2 H2 122.7
C2 C3 H3 126.1
C2 C3 C4 107.8(10)
C2 C3 Ru1 70.7(6)
C4 C3 H3 126.1
C4 C3 Ru1 70.7(6)
Ru1 C3 H3 124.0
C3 C4 H4 126.3
C3 C4 Ru1 70.7(6)
C5 C4 C3 107.3(10)
C5 C4 H4 126.3
C5 C4 Ru1 71.0(6)
Ru1 C4 H4 123.5
C1 C5 H5 125.8
C1 C5 Ru1 71.5(6)
C4 C5 C1 108.4(9)
C4 C5 H5 125.8
C4 C5 Ru1 70.8(6)
Ru1 C5 H5 123.5
C7 C6 H6 127.1
C7 C6 C10 105.9(10)
C7 C6 Ru1 71.1(6)
C10 C6 H6 127.1
C10 C6 Ru1 70.5(6)
Ru1 C6 H6 123.0
C6 C7 H7 126.0
C6 C7 Ru1 70.6(5)
C8 C7 C6 108.0(10)
C8 C7 H7 126.0
C8 C7 Ru1 70.7(6)
Ru1 C7 H7 124.3
C7 C8 H8 125.8
C7 C8 C9 108.5(10)
C7 C8 Ru1 71.4(6)
C9 C8 H8 125.8
C9 C8 Ru1 70.8(6)
Ru1 C8 H8 123.7
C8 C9 H9 126.1
C8 C9 Ru1 71.1(6)
C10 C9 C8 107.8(10)
C10 C9 H9 126.1
C10 C9 Ru1 71.4(6)
Ru1 C9 H9 123.0
C6 C10 H10 125.1
C6 C10 Ru1 70.9(6)
C9 C10 C6 109.8(10)
C9 C10 H10 125.1
C9 C10 Ru1 71.4(6)
Ru1 C10 H10 124.2
C1 C11 H11 117.2
C12 C11 C1 125.6(11)
C12 C11 H11 117.2
C11 C12 H12A 120.0
C11 C12 H12B 120.0
H12A C12 H12B 120.0
C2 Ru1 C1 37.8(4)
C2 Ru1 C3 37.7(4)
C2 Ru1 C4 63.8(4)
C2 Ru1 C5 63.6(4)
C2 Ru1 C6 124.5(4)
C2 Ru1 C7 112.7(4)
C2 Ru1 C8 128.7(4)
C2 Ru1 C9 163.2(4)
C2 Ru1 C10 158.3(4)
C3 Ru1 C1 63.6(4)
C3 Ru1 C5 63.9(4)
C3 Ru1 C6 157.0(4)
C3 Ru1 C7 124.6(4)
C3 Ru1 C8 112.9(4)
C4 Ru1 C1 64.2(4)
C4 Ru1 C3 38.5(4)
C4 Ru1 C5 38.2(4)
C4 Ru1 C6 162.8(4)
C4 Ru1 C7 157.5(4)
C4 Ru1 C8 125.0(4)
C5 Ru1 C1 38.5(4)
C5 Ru1 C6 128.2(4)
C5 Ru1 C7 162.9(4)
C6 Ru1 C1 111.9(4)
C6 Ru1 C7 38.3(4)
C7 Ru1 C1 128.1(4)
C8 Ru1 C1 162.5(4)
C8 Ru1 C5 157.8(4)
C8 Ru1 C6 63.9(4)
C8 Ru1 C7 37.9(4)
C9 Ru1 C1 157.8(4)
C9 Ru1 C3 128.9(4)
C9 Ru1 C4 112.6(4)
C9 Ru1 C5 124.9(4)
C9 Ru1 C6 64.1(5)
C9 Ru1 C7 63.7(4)
C9 Ru1 C8 38.1(4)
C9 Ru1 C10 37.1(5)
C10 Ru1 C1 125.8(4)
C10 Ru1 C3 162.9(4)
C10 Ru1 C4 128.4(4)
C10 Ru1 C5 113.2(4)
C10 Ru1 C6 38.6(4)
C10 Ru1 C7 63.4(4)
C10 Ru1 C8 62.8(4)

loop_
_geom_bond_atom_site_label_1
_geom_bond_atom_site_label_2
_geom_bond_distance
C1 C2 1.419(15)
C1 C5 1.448(16)
C1 C11 1.444(17)
C1 Ru1 2.208(10)
C2 H2 0.9300
C2 C3 1.411(15)
C2 Ru1 2.176(10)
C3 H3 0.9300
C3 C4 1.442(15)
C3 Ru1 2.186(10)
C4 H4 0.9300
C4 C5 1.430(17)
C4 Ru1 2.186(10)
C5 H5 0.9300
C5 Ru1 2.189(10)
C6 H6 0.9300
C6 C7 1.440(15)
C6 C10 1.446(17)
C6 Ru1 2.190(10)
C7 H7 0.9300
C7 C8 1.423(15)
C7 Ru1 2.197(9)
C8 H8 0.9300
C8 C9 1.429(15)
C8 Ru1 2.189(11)
C9 H9 0.9300
C9 C10 1.391(18)
C9 Ru1 2.185(11)
C10 H10 0.9300
C10 Ru1 2.185(10)
C11 H11 0.9300
C11 C12 1.322(17)
C12 H12A 0.9300
C12 H12B 0.9300

loop_
_geom_torsion_atom_site_label_1
_geom_torsion_atom_site_label_2
_geom_torsion_atom_site_label_3
_geom_torsion_atom_site_label_4
_geom_torsion
C1 C2 C3 C4 -1.2(11)
C1 C2 C3 Ru1 -62.5(7)
C2 C1 C5 C4 -0.9(11)
C2 C1 C5 Ru1 60.7(6)
C2 C1 C11 C12 168.7(11)
C2 C3 C4 C5 0.6(11)
C2 C3 C4 Ru1 -61.4(7)
C3 C4 C5 C1 0.2(11)
C3 C4 C5 Ru1 -61.8(7)
C5 C1 C2 C3 1.3(11)
C5 C1 C2 Ru1 -60.8(7)
C5 C1 C11 C12 -12.5(19)
C6 C7 C8 C9 -0.4(12)
C6 C7 C8 Ru1 61.0(7)
C7 C6 C10 C9 -1.7(11)
C7 C6 C10 Ru1 -62.8(6)
C7 C8 C9 C10 -0.6(12)
C7 C8 C9 Ru1 61.8(7)
C8 C9 C10 C6 1.4(11)
C8 C9 C10 Ru1 62.2(7)
C10 C6 C7 C8 1.2(11)
C10 C6 C7 Ru1 62.4(7)
C11 C1 C2 C3 -179.8(10)
C11 C1 C2 Ru1 118.2(10)
C11 C1 C5 C4 -179.8(10)
C11 C1 C5 Ru1 -118.2(11)
Ru1 C1 C2 C3 62.0(7)
Ru1 C1 C5 C4 -61.5(7)
Ru1 C1 C11 C12 -103.7(13)
Ru1 C2 C3 C4 61.4(7)
Ru1 C3 C4 C5 62.0(7)
Ru1 C4 C5 C1 62.0(7)
Ru1 C6 C7 C8 -61.1(7)
Ru1 C6 C10 C9 61.1(7)
Ru1 C7 C8 C9 -61.4(7)
Ru1 C8 C9 C10 -62.4(7)
Ru1 C9 C10 C6 -60.8(7)

loop_
_twin_individual_id
_twin_individual_mass_fraction_refined
_oxdiff_twin_reflns_isolated
_oxdiff_twin_reflns_overlapped
_twin_individual_twin_lattice_type
_twin_individual_twin_matrix_11
_twin_individual_twin_matrix_12
_twin_individual_twin_matrix_13
_twin_individual_twin_matrix_21
_twin_individual_twin_matrix_22
_twin_individual_twin_matrix_23
_twin_individual_twin_matrix_31
_twin_individual_twin_matrix_32
_twin_individual_twin_matrix_33
1 0.5265 2017 4558 ref 1.0000 0.0000 0.0000 0.0000 1.0000 0.0000 0.0000 0.0000 1.0000
2 0.4735 2023 4558 nmt 0.9999 0.0022 0.3172 -0.0001 -1.0000 -0.0000 -0.0001 0.0005 -1.0002
